data_7708557
loop_
_publ_author_name
'\"Ust\"un, Elvan'
'\,Sahin, Neslihan'
'\,Celik, Cem'
'Tutar, U\(gur'
'\"Ozdemir, Nam\?ik'
'G\"urb\"uz, Nevin'
'\"Ozdemir, \.Ismail'

_publ_section_title
;
 Synthesis, characterization, antimicrobial and antibiofilm activity, and
 molecular docking analysis of NHC precursors and their Ag-NHC complexes
;
_journal_name_full 'Dalton Transactions'
_journal_paper_doi 10.1039/D1DT02003J
_journal_year 2021
_chemical_formula_moiety 'C24 H30 Ag Cl N2'
_chemical_formula_sum 'C24 H30 Ag Cl N2'
_chemical_formula_weight 489.82
_space_group_crystal_system monoclinic
_space_group_IT_number 14
_space_group_name_Hall '-P 2ybc'
_space_group_name_H-M_alt 'P 1 21/c 1'
_atom_sites_solution_hydrogens geom
_atom_sites_solution_primary direct
_atom_sites_solution_secondary difmap
_audit_creation_method SHELXL-2018/3
_audit_update_record
;
2021-03-18 deposited with the CCDC.	2021-09-27 downloaded from the CCDC.
;
_cell_angle_alpha 90
_cell_angle_beta 99.791(6)
_cell_angle_gamma 90
_cell_formula_units_Z 4
_cell_length_a 11.1956(9)
_cell_length_b 15.9222(9)
_cell_length_c 12.9237(10)
_cell_measurement_reflns_used 18377
_cell_measurement_temperature 296(2)
_cell_measurement_theta_max 28.08
_cell_measurement_theta_min 2.24
_cell_volume 2270.2(3)
_computing_cell_refinement X-AREA
_computing_data_collection 'X-AREA (Stoe & Cie, 2002)'
_computing_data_reduction 'X-RED32 (Stoe & Cie, 2002)'
_computing_molecular_graphics 'OLEX2 (Dolomanov et al., 2009)'
_computing_publication_material 'OLEX2 (Dolomanov et al., 2009) and PLATON (Spek, 2009)'
_computing_structure_refinement 'SHELXL-2018/3 (Sheldrick, 2015)'
_computing_structure_solution 'SUPERFLIP (Palatinus & Chapuis, 2007)'
_diffrn_ambient_temperature 296(2)
_diffrn_detector_area_resol_mean 6.67
_diffrn_measured_fraction_theta_full 0.999
_diffrn_measured_fraction_theta_max 0.991
_diffrn_measurement_device_type 'STOE IPDS 2'
_diffrn_measurement_method '\w scans'
_diffrn_radiation_collimation '0.8 mm diameter, multiple pinhole'
_diffrn_radiation_monochromator 'plane graphite'
_diffrn_radiation_type MoK\a
_diffrn_radiation_wavelength 0.71073
_diffrn_reflns_av_R_equivalents 0.0355
_diffrn_reflns_av_unetI/netI 0.0319
_diffrn_reflns_Laue_measured_fraction_full 0.999
_diffrn_reflns_Laue_measured_fraction_max 0.991
_diffrn_reflns_limit_h_max 14
_diffrn_reflns_limit_h_min -14
_diffrn_reflns_limit_k_max 20
_diffrn_reflns_limit_k_min -20
_diffrn_reflns_limit_l_max 16
_diffrn_reflns_limit_l_min -16
_diffrn_reflns_number 16149
_diffrn_reflns_point_group_measured_fraction_full 0.999
_diffrn_reflns_point_group_measured_fraction_max 0.991
_diffrn_reflns_theta_full 25.242
_diffrn_reflns_theta_max 27.783
_diffrn_reflns_theta_min 2.246
_diffrn_source 'sealed X-ray tube, 12 x 0.4 mm long-fine focus'
_exptl_absorpt_coefficient_mu 1.017
_exptl_absorpt_correction_T_max 0.7017
_exptl_absorpt_correction_T_min 0.5673
_exptl_absorpt_correction_type integration
_exptl_absorpt_process_details 'X-RED32 (Stoe & Cie, 2002)'
_exptl_crystal_colour colorless
_exptl_crystal_density_diffrn 1.433
_exptl_crystal_description prism
_exptl_crystal_F_000 1008
_exptl_crystal_size_max 0.780
_exptl_crystal_size_mid 0.670
_exptl_crystal_size_min 0.410
_refine_diff_density_max 0.289
_refine_diff_density_min -0.339
_refine_diff_density_rms 0.056
_refine_ls_extinction_method none
_refine_ls_goodness_of_fit_ref 1.009
_refine_ls_hydrogen_treatment constr
_refine_ls_matrix_type full
_refine_ls_number_parameters 274
_refine_ls_number_reflns 5310
_refine_ls_number_restraints 58
_refine_ls_restrained_S_all 1.023
_refine_ls_R_factor_all 0.0512
_refine_ls_R_factor_gt 0.0335
_refine_ls_shift/su_max 0.002
_refine_ls_shift/su_mean 0.000
_refine_ls_structure_factor_coef Fsqd
_refine_ls_weighting_details 'w=1/[\s^2^(Fo^2^)+(0.0477P)^2^] where P=(Fo^2^+2Fc^2^)/3'
_refine_ls_weighting_scheme calc
_refine_ls_wR_factor_gt 0.0794
_refine_ls_wR_factor_ref 0.0847
_reflns_Friedel_coverage 0.000
_reflns_number_gt 4037
_reflns_number_total 5310
_reflns_threshold_expression 'I > 2\s(I)'
_cod_data_source_file d1dt02003j3.cif
_cod_data_source_block namiko230
_cod_original_sg_symbol_H-M 'P 21/c'
_cod_database_code 7708557
_shelx_shelxl_version_number 2018/3
_shelx_space_group_comment
;
The symmetry employed for this shelxl refinement is uniquely defined
by the following loop, which should always be used as a source of
symmetry information in preference to the above space-group names.
They are only intended as comments.
;
_shelx_estimated_absorpt_t_min 0.504
_shelx_estimated_absorpt_t_max 0.681

loop_
_space_group_symop_operation_xyz
'x, y, z'
'-x, y+1/2, -z+1/2'
'-x, -y, -z'
'x, -y-1/2, z-1/2'

loop_
_atom_site_label
_atom_site_type_symbol
_atom_site_fract_x
_atom_site_fract_y
_atom_site_fract_z
_atom_site_U_iso_or_equiv
_atom_site_adp_type
_atom_site_occupancy
_atom_site_site_symmetry_order
_atom_site_calc_flag
_atom_site_refinement_flags_posn
_atom_site_refinement_flags_adp
_atom_site_refinement_flags_occupancy
_atom_site_disorder_assembly
_atom_site_disorder_group
Ag1 Ag 0.80564(2) 0.28847(2) 0.34035(2) 0.05352(8) Uani 1 1 d . . . . .
Cl1 Cl 0.80182(7) 0.14387(4) 0.30337(6) 0.06523(18) Uani 1 1 d . . . . .
N1 N 0.90444(18) 0.47123(12) 0.34240(15) 0.0468(4) Uani 1 1 d D . . . .
N2 N 0.78183(17) 0.45828(12) 0.45392(15) 0.0439(4) Uani 1 1 d . . . . .
C1 C 0.8311(2) 0.41568(15) 0.38059(19) 0.0476(5) Uani 1 1 d . . . . .
C2 C 0.9027(2) 0.54942(14) 0.39063(17) 0.0425(5) Uani 1 1 d . . . . .
C3 C 0.9594(2) 0.62554(15) 0.37639(18) 0.0467(5) Uani 1 1 d . . . . .
H3 H 1.010258 0.630907 0.326843 0.056 Uiso 1 1 calc R U . . .
C4 C 0.9376(2) 0.69303(15) 0.4386(2) 0.0468(5) Uani 1 1 d . . . . .
C5 C 0.9933(3) 0.77753(16) 0.4208(3) 0.0612(7) Uani 1 1 d . . . . .
H5A H 1.042182 0.772318 0.366895 0.092 Uiso 1 1 calc R U . . .
H5B H 1.043007 0.795935 0.484775 0.092 Uiso 1 1 calc R U . . .
H5C H 0.930111 0.817804 0.399587 0.092 Uiso 1 1 calc R U . . .
C6 C 0.8617(2) 0.68425(16) 0.51478(19) 0.0472(5) Uani 1 1 d . . . . .
C7 C 0.8396(3) 0.75797(19) 0.5833(3) 0.0690(8) Uani 1 1 d . . . . .
H7A H 0.915252 0.776323 0.623318 0.104 Uiso 1 1 calc R U . . .
H7B H 0.786089 0.741075 0.630187 0.104 Uiso 1 1 calc R U . . .
H7C H 0.803368 0.803195 0.539785 0.104 Uiso 1 1 calc R U . . .
C8 C 0.8042(2) 0.60824(15) 0.52650(19) 0.0460(5) Uani 1 1 d . . . . .
H8 H 0.752672 0.602639 0.575460 0.055 Uiso 1 1 calc R U . . .
C9 C 0.8251(2) 0.54094(14) 0.46368(17) 0.0421(5) Uani 1 1 d . . . . .
C10 C 0.9696(3) 0.45420(18) 0.2558(2) 0.0624(7) Uani 1 1 d D U . . .
H10A H 0.987207 0.394591 0.254689 0.075 Uiso 0.622(7) 1 calc R U P A 1
H10B H 1.046300 0.483922 0.268552 0.075 Uiso 0.622(7) 1 calc R U P A 1
H10C H 1.002841 0.397855 0.263471 0.075 Uiso 0.378(7) 1 calc R U P A 2
H10D H 1.036770 0.493178 0.259605 0.075 Uiso 0.378(7) 1 calc R U P A 2
C11A C 0.9026(6) 0.4790(5) 0.1516(3) 0.0800(13) Uani 0.622(7) 1 d D U P A 1
H11A H 0.951304 0.488397 0.101193 0.096 Uiso 0.622(7) 1 calc R U P A 1
C12A C 0.7954(6) 0.4893(4) 0.1208(5) 0.0972(17) Uani 0.622(7) 1 d D U P A 1
H12A H 0.740318 0.481246 0.166230 0.117 Uiso 0.622(7) 1 calc R U P A 1
H12B H 0.768004 0.505252 0.051558 0.117 Uiso 0.622(7) 1 calc R U P A 1
C11B C 0.8913(7) 0.4619(7) 0.1509(3) 0.0771(15) Uani 0.378(7) 1 d D U P A 2
H11B H 0.826347 0.424688 0.138864 0.093 Uiso 0.378(7) 1 calc R U P A 2
C12B C 0.8992(10) 0.5091(6) 0.0789(5) 0.092(2) Uani 0.378(7) 1 d D U P A 2
H12C H 0.961886 0.548122 0.085160 0.111 Uiso 0.378(7) 1 calc R U P A 2
H12D H 0.842622 0.506401 0.017319 0.111 Uiso 0.378(7) 1 calc R U P A 2
C13 C 0.6905(2) 0.42479(17) 0.51324(19) 0.0517(6) Uani 1 1 d . . . . .
H13A H 0.651852 0.471068 0.543526 0.062 Uiso 1 1 calc R U . . .
H13B H 0.730470 0.389872 0.570298 0.062 Uiso 1 1 calc R U . . .
C14 C 0.5944(2) 0.37321(16) 0.44315(18) 0.0458(5) Uani 1 1 d . . . . .
C15 C 0.5232(2) 0.41348(16) 0.35640(19) 0.0495(6) Uani 1 1 d . . . . .
C16 C 0.5354(3) 0.50740(18) 0.3403(2) 0.0637(7) Uani 1 1 d . . . . .
H16A H 0.592293 0.530383 0.397253 0.096 Uiso 1 1 d R U . . .
H16B H 0.563665 0.517333 0.275313 0.096 Uiso 1 1 d R U . . .
H16C H 0.457940 0.533829 0.338194 0.096 Uiso 1 1 d R U . . .
C17 C 0.4449(2) 0.36570(19) 0.2835(2) 0.0574(6) Uani 1 1 d . . . . .
C18 C 0.3702(4) 0.4091(3) 0.1884(3) 0.0935(12) Uani 1 1 d . . . . .
H18A H 0.387696 0.468163 0.190976 0.140 Uiso 1 1 d R U . . .
H18B H 0.390462 0.385688 0.125174 0.140 Uiso 1 1 d R U . . .
H18C H 0.285441 0.400667 0.189303 0.140 Uiso 1 1 d R U . . .
C19 C 0.4373(2) 0.27854(19) 0.2966(2) 0.0600(7) Uani 1 1 d . . . . .
C20 C 0.3619(4) 0.2259(2) 0.2107(3) 0.0914(12) Uani 1 1 d . . . . .
H20A H 0.324327 0.261978 0.155083 0.137 Uiso 1 1 d R U . . .
H20B H 0.413477 0.186336 0.183623 0.137 Uiso 1 1 d R U . . .
H20C H 0.300439 0.196178 0.239466 0.137 Uiso 1 1 d R U . . .
C21 C 0.5010(2) 0.23979(17) 0.3864(2) 0.0550(6) Uani 1 1 d . . . . .
C22 C 0.4900(3) 0.14537(19) 0.4033(3) 0.0799(9) Uani 1 1 d . . . . .
H22A H 0.435616 0.121416 0.345320 0.120 Uiso 1 1 d R U . . .
H22B H 0.568272 0.119633 0.408281 0.120 Uiso 1 1 d R U . . .
H22C H 0.458970 0.135753 0.467102 0.120 Uiso 1 1 d R U . . .
C23 C 0.5807(2) 0.28720(16) 0.4604(2) 0.0505(6) Uani 1 1 d . . . . .
C24 C 0.6505(3) 0.2428(2) 0.5562(3) 0.0729(8) Uani 1 1 d . . . . .
H24A H 0.628874 0.184453 0.554224 0.109 Uiso 1 1 d R U . . .
H24B H 0.735867 0.248225 0.555881 0.109 Uiso 1 1 d R U . . .
H24C H 0.631200 0.267947 0.618824 0.109 Uiso 1 1 d R U . . .

loop_
_atom_site_aniso_label
_atom_site_aniso_U_11
_atom_site_aniso_U_22
_atom_site_aniso_U_33
_atom_site_aniso_U_23
_atom_site_aniso_U_13
_atom_site_aniso_U_12
Ag1 0.06337(14) 0.04439(11) 0.05241(12) -0.00533(8) 0.00877(8) 0.00190(9)
Cl1 0.0817(5) 0.0477(3) 0.0689(4) -0.0075(3) 0.0200(3) 0.0018(3)
N1 0.0451(11) 0.0482(11) 0.0481(10) -0.0055(8) 0.0107(8) 0.0008(9)
N2 0.0430(10) 0.0440(10) 0.0448(10) -0.0019(8) 0.0079(8) -0.0036(9)
C1 0.0464(13) 0.0450(13) 0.0501(12) -0.0041(10) 0.0045(10) 0.0014(11)
C2 0.0381(12) 0.0449(12) 0.0438(11) -0.0023(9) 0.0052(9) 0.0020(10)
C3 0.0390(12) 0.0525(13) 0.0487(12) 0.0039(10) 0.0079(9) -0.0015(11)
C4 0.0395(12) 0.0438(12) 0.0545(13) 0.0038(10) 0.0009(10) -0.0057(10)
C5 0.0583(16) 0.0514(15) 0.0722(18) 0.0085(12) 0.0064(13) -0.0107(13)
C6 0.0390(12) 0.0478(12) 0.0533(13) -0.0066(10) 0.0038(10) -0.0010(10)
C7 0.0677(18) 0.0568(16) 0.085(2) -0.0216(15) 0.0188(16) -0.0076(15)
C8 0.0405(12) 0.0503(13) 0.0485(12) -0.0055(10) 0.0113(10) -0.0035(10)
C9 0.0381(12) 0.0426(12) 0.0446(11) -0.0022(9) 0.0048(9) -0.0024(10)
C10 0.0746(17) 0.0630(15) 0.0545(13) -0.0055(11) 0.0245(12) 0.0116(13)
C11A 0.104(2) 0.077(3) 0.0610(19) 0.0002(18) 0.0185(19) 0.017(2)
C12A 0.114(3) 0.102(4) 0.072(3) 0.008(3) 0.003(3) 0.018(3)
C11B 0.099(3) 0.071(3) 0.062(2) -0.001(2) 0.016(2) 0.017(3)
C12B 0.118(4) 0.092(4) 0.065(3) 0.010(3) 0.013(3) 0.011(4)
C13 0.0547(14) 0.0541(14) 0.0470(13) -0.0015(10) 0.0112(11) -0.0144(12)
C14 0.0437(12) 0.0500(13) 0.0446(12) -0.0034(10) 0.0107(9) -0.0075(11)
C15 0.0453(13) 0.0542(14) 0.0507(13) 0.0007(10) 0.0133(10) -0.0003(11)
C16 0.0587(17) 0.0604(16) 0.0740(18) 0.0132(13) 0.0170(13) 0.0078(14)
C17 0.0466(14) 0.0756(19) 0.0492(13) -0.0022(13) 0.0057(11) 0.0028(13)
C18 0.085(2) 0.115(3) 0.071(2) 0.003(2) -0.0155(18) 0.008(2)
C19 0.0459(14) 0.0750(19) 0.0584(15) -0.0215(13) 0.0065(11) -0.0067(14)
C20 0.087(2) 0.098(3) 0.082(2) -0.033(2) -0.0093(19) -0.015(2)
C21 0.0497(14) 0.0518(14) 0.0664(16) -0.0136(12) 0.0177(12) -0.0099(12)
C22 0.088(2) 0.0564(17) 0.097(2) -0.0127(16) 0.0182(19) -0.0198(17)
C23 0.0459(13) 0.0535(14) 0.0529(13) -0.0011(11) 0.0103(10) -0.0058(12)
C24 0.079(2) 0.0621(17) 0.0729(19) 0.0121(15) 0.0002(16) -0.0104(17)

loop_
_atom_type_symbol
_atom_type_description
_atom_type_scat_dispersion_real
_atom_type_scat_dispersion_imag
_atom_type_scat_source
C C 0.0033 0.0016 'International Tables Vol C Tables 4.2.6.8 and 6.1.1.4'
H H 0.0000 0.0000 'International Tables Vol C Tables 4.2.6.8 and 6.1.1.4'
Ag Ag -0.8971 1.1015 'International Tables Vol C Tables 4.2.6.8 and 6.1.1.4'
Cl Cl 0.1484 0.1585 'International Tables Vol C Tables 4.2.6.8 and 6.1.1.4'
N N 0.0061 0.0033 'International Tables Vol C Tables 4.2.6.8 and 6.1.1.4'

loop_
_geom_angle_atom_site_label_1
_geom_angle_atom_site_label_2
_geom_angle_atom_site_label_3
_geom_angle
_geom_angle_site_symmetry_1
_geom_angle_site_symmetry_3
_geom_angle_publ_flag
C1 Ag1 Cl1 173.15(7) . . ?
C1 N1 C2 111.37(19) . . ?
C1 N1 C10 124.7(2) . . ?
C2 N1 C10 123.7(2) . . ?
C1 N2 C9 110.9(2) . . ?
C1 N2 C13 125.6(2) . . ?
C9 N2 C13 123.47(19) . . ?
N1 C1 N2 105.8(2) . . ?
N1 C1 Ag1 127.20(17) . . ?
N2 C1 Ag1 126.97(18) . . ?
C9 C2 N1 105.92(19) . . ?
C9 C2 C3 121.6(2) . . ?
N1 C2 C3 132.5(2) . . ?
C4 C3 C2 117.8(2) . . ?
C4 C3 H3 121.1 . . ?
C2 C3 H3 121.1 . . ?
C3 C4 C6 120.9(2) . . ?
C3 C4 C5 118.7(2) . . ?
C6 C4 C5 120.4(2) . . ?
C4 C5 H5A 109.5 . . ?
C4 C5 H5B 109.5 . . ?
H5A C5 H5B 109.5 . . ?
C4 C5 H5C 109.5 . . ?
H5A C5 H5C 109.5 . . ?
H5B C5 H5C 109.5 . . ?
C8 C6 C4 120.4(2) . . ?
C8 C6 C7 119.0(2) . . ?
C4 C6 C7 120.5(2) . . ?
C6 C7 H7A 109.5 . . ?
C6 C7 H7B 109.5 . . ?
H7A C7 H7B 109.5 . . ?
C6 C7 H7C 109.5 . . ?
H7A C7 H7C 109.5 . . ?
H7B C7 H7C 109.5 . . ?
C9 C8 C6 118.7(2) . . ?
C9 C8 H8 120.6 . . ?
C6 C8 H8 120.6 . . ?
C8 C9 C2 120.5(2) . . ?
C8 C9 N2 133.5(2) . . ?
C2 C9 N2 106.01(19) . . ?
N1 C10 C11A 113.9(3) . . ?
N1 C10 C11B 112.9(3) . . ?
N1 C10 H10A 108.8 . . ?
C11A C10 H10A 108.8 . . ?
N1 C10 H10B 108.8 . . ?
C11A C10 H10B 108.8 . . ?
H10A C10 H10B 107.7 . . ?
N1 C10 H10C 109.0 . . ?
C11B C10 H10C 109.0 . . ?
N1 C10 H10D 109.0 . . ?
C11B C10 H10D 109.0 . . ?
H10C C10 H10D 107.8 . . ?
C12A C11A C10 131.1(6) . . ?
C12A C11A H11A 114.5 . . ?
C10 C11A H11A 114.5 . . ?
C11A C12A H12A 120.0 . . ?
C11A C12A H12B 120.0 . . ?
H12A C12A H12B 120.0 . . ?
C12B C11B C10 129.9(8) . . ?
C12B C11B H11B 115.0 . . ?
C10 C11B H11B 115.0 . . ?
C11B C12B H12C 120.0 . . ?
C11B C12B H12D 120.0 . . ?
H12C C12B H12D 120.0 . . ?
N2 C13 C14 111.54(19) . . ?
N2 C13 H13A 109.3 . . ?
C14 C13 H13A 109.3 . . ?
N2 C13 H13B 109.3 . . ?
C14 C13 H13B 109.3 . . ?
H13A C13 H13B 108.0 . . ?
C23 C14 C15 120.5(2) . . ?
C23 C14 C13 121.2(2) . . ?
C15 C14 C13 118.2(2) . . ?
C17 C15 C14 119.5(2) . . ?
C17 C15 C16 120.3(2) . . ?
C14 C15 C16 120.2(2) . . ?
C15 C16 H16A 109.5 . . ?
C15 C16 H16B 109.4 . . ?
H16A C16 H16B 109.5 . . ?
C15 C16 H16C 109.5 . . ?
H16A C16 H16C 109.5 . . ?
H16B C16 H16C 109.5 . . ?
C15 C17 C19 120.0(2) . . ?
C15 C17 C18 119.4(3) . . ?
C19 C17 C18 120.6(3) . . ?
C17 C18 H18A 109.5 . . ?
C17 C18 H18B 109.4 . . ?
H18A C18 H18B 109.5 . . ?
C17 C18 H18C 109.5 . . ?
H18A C18 H18C 109.5 . . ?
H18B C18 H18C 109.5 . . ?
C21 C19 C17 120.3(2) . . ?
C21 C19 C20 120.1(3) . . ?
C17 C19 C20 119.5(3) . . ?
C19 C20 H20A 109.5 . . ?
C19 C20 H20B 109.4 . . ?
H20A C20 H20B 109.5 . . ?
C19 C20 H20C 109.5 . . ?
H20A C20 H20C 109.5 . . ?
H20B C20 H20C 109.5 . . ?
C19 C21 C23 120.1(2) . . ?
C19 C21 C22 120.7(3) . . ?
C23 C21 C22 119.2(3) . . ?
C21 C22 H22A 109.6 . . ?
C21 C22 H22B 109.6 . . ?
H22A C22 H22B 109.5 . . ?
C21 C22 H22C 109.2 . . ?
H22A C22 H22C 109.5 . . ?
H22B C22 H22C 109.5 . . ?
C14 C23 C21 119.3(2) . . ?
C14 C23 C24 121.9(2) . . ?
C21 C23 C24 118.8(2) . . ?
C23 C24 H24A 109.6 . . ?
C23 C24 H24B 109.2 . . ?
H24A C24 H24B 109.5 . . ?
C23 C24 H24C 109.6 . . ?
H24A C24 H24C 109.5 . . ?
H24B C24 H24C 109.5 . . ?

loop_
_geom_bond_atom_site_label_1
_geom_bond_atom_site_label_2
_geom_bond_distance
_geom_bond_site_symmetry_2
_geom_bond_publ_flag
Ag1 C1 2.099(2) . ?
Ag1 Cl1 2.3503(7) . ?
N1 C1 1.356(3) . ?
N1 C2 1.394(3) . ?
N1 C10 1.462(3) . ?
N2 C1 1.357(3) . ?
N2 C9 1.401(3) . ?
N2 C13 1.478(3) . ?
C2 C9 1.394(3) . ?
C2 C3 1.395(3) . ?
C3 C4 1.389(3) . ?
C3 H3 0.9300 . ?
C4 C6 1.412(4) . ?
C4 C5 1.517(3) . ?
C5 H5A 0.9600 . ?
C5 H5B 0.9600 . ?
C5 H5C 0.9600 . ?
C6 C8 1.391(3) . ?
C6 C7 1.516(4) . ?
C7 H7A 0.9600 . ?
C7 H7B 0.9600 . ?
C7 H7C 0.9600 . ?
C8 C9 1.388(3) . ?
C8 H8 0.9300 . ?
C10 C11A 1.479(5) . ?
C10 C11B 1.488(5) . ?
C10 H10A 0.9700 . ?
C10 H10B 0.9700 . ?
C10 H10C 0.9700 . ?
C10 H10D 0.9700 . ?
C11A C12A 1.210(7) . ?
C11A H11A 0.9300 . ?
C12A H12A 0.9300 . ?
C12A H12B 0.9300 . ?
C11B C12B 1.212(8) . ?
C11B H11B 0.9300 . ?
C12B H12C 0.9300 . ?
C12B H12D 0.9300 . ?
C13 C14 1.524(3) . ?
C13 H13A 0.9700 . ?
C13 H13B 0.9700 . ?
C14 C23 1.400(3) . ?
C14 C15 1.414(3) . ?
C15 C17 1.398(4) . ?
C15 C16 1.519(4) . ?
C16 H16A 0.9600 . ?
C16 H16B 0.9600 . ?
C16 H16C 0.9600 . ?
C17 C19 1.402(4) . ?
C17 C18 1.529(4) . ?
C18 H18A 0.9600 . ?
C18 H18B 0.9600 . ?
C18 H18C 0.9600 . ?
C19 C21 1.398(4) . ?
C19 C20 1.527(4) . ?
C20 H20A 0.9600 . ?
C20 H20B 0.9600 . ?
C20 H20C 0.9600 . ?
C21 C23 1.411(3) . ?
C21 C22 1.527(4) . ?
C22 H22A 0.9600 . ?
C22 H22B 0.9600 . ?
C22 H22C 0.9600 . ?
C23 C24 1.521(4) . ?
C24 H24A 0.9600 . ?
C24 H24B 0.9600 . ?
C24 H24C 0.9600 . ?

loop_
_geom_torsion_atom_site_label_1
_geom_torsion_atom_site_label_2
_geom_torsion_atom_site_label_3
_geom_torsion_atom_site_label_4
_geom_torsion
_geom_torsion_site_symmetry_1
_geom_torsion_site_symmetry_2
_geom_torsion_site_symmetry_3
_geom_torsion_site_symmetry_4
_geom_torsion_publ_flag
C2 N1 C1 N2 0.0(3) . . . . ?
C10 N1 C1 N2 -175.3(2) . . . . ?
C2 N1 C1 Ag1 -177.25(17) . . . . ?
C10 N1 C1 Ag1 7.5(3) . . . . ?
C9 N2 C1 N1 -0.8(3) . . . . ?
C13 N2 C1 N1 176.6(2) . . . . ?
C9 N2 C1 Ag1 176.37(16) . . . . ?
C13 N2 C1 Ag1 -6.2(3) . . . . ?
C1 N1 C2 C9 0.9(3) . . . . ?
C10 N1 C2 C9 176.2(2) . . . . ?
C1 N1 C2 C3 -178.2(3) . . . . ?
C10 N1 C2 C3 -2.9(4) . . . . ?
C9 C2 C3 C4 0.8(3) . . . . ?
N1 C2 C3 C4 179.8(2) . . . . ?
C2 C3 C4 C6 0.9(3) . . . . ?
C2 C3 C4 C5 -177.0(2) . . . . ?
C3 C4 C6 C8 -2.1(4) . . . . ?
C5 C4 C6 C8 175.8(2) . . . . ?
C3 C4 C6 C7 179.2(2) . . . . ?
C5 C4 C6 C7 -2.9(4) . . . . ?
C4 C6 C8 C9 1.5(4) . . . . ?
C7 C6 C8 C9 -179.8(2) . . . . ?
C6 C8 C9 C2 0.2(3) . . . . ?
C6 C8 C9 N2 -178.8(2) . . . . ?
N1 C2 C9 C8 179.4(2) . . . . ?
C3 C2 C9 C8 -1.4(3) . . . . ?
N1 C2 C9 N2 -1.3(2) . . . . ?
C3 C2 C9 N2 177.8(2) . . . . ?
C1 N2 C9 C8 -179.5(3) . . . . ?
C13 N2 C9 C8 3.0(4) . . . . ?
C1 N2 C9 C2 1.4(3) . . . . ?
C13 N2 C9 C2 -176.1(2) . . . . ?
C1 N1 C10 C11A 92.3(5) . . . . ?
C2 N1 C10 C11A -82.4(5) . . . . ?
C1 N1 C10 C11B 79.7(6) . . . . ?
C2 N1 C10 C11B -95.0(6) . . . . ?
N1 C10 C11A C12A -22.7(11) . . . . ?
N1 C10 C11B C12B 118.3(10) . . . . ?
C1 N2 C13 C14 -41.3(3) . . . . ?
C9 N2 C13 C14 135.8(2) . . . . ?
N2 C13 C14 C23 116.0(2) . . . . ?
N2 C13 C14 C15 -60.6(3) . . . . ?
C23 C14 C15 C17 -4.5(4) . . . . ?
C13 C14 C15 C17 172.2(2) . . . . ?
C23 C14 C15 C16 177.9(2) . . . . ?
C13 C14 C15 C16 -5.5(3) . . . . ?
C14 C15 C17 C19 0.0(4) . . . . ?
C16 C15 C17 C19 177.7(3) . . . . ?
C14 C15 C17 C18 -178.7(3) . . . . ?
C16 C15 C17 C18 -1.0(4) . . . . ?
C15 C17 C19 C21 4.7(4) . . . . ?
C18 C17 C19 C21 -176.6(3) . . . . ?
C15 C17 C19 C20 -173.6(3) . . . . ?
C18 C17 C19 C20 5.1(4) . . . . ?
C17 C19 C21 C23 -5.0(4) . . . . ?
C20 C19 C21 C23 173.2(3) . . . . ?
C17 C19 C21 C22 177.9(3) . . . . ?
C20 C19 C21 C22 -3.9(4) . . . . ?
C15 C14 C23 C21 4.2(4) . . . . ?
C13 C14 C23 C21 -172.3(2) . . . . ?
C15 C14 C23 C24 -176.5(3) . . . . ?
C13 C14 C23 C24 7.0(4) . . . . ?
C19 C21 C23 C14 0.5(4) . . . . ?
C22 C21 C23 C14 177.7(3) . . . . ?
C19 C21 C23 C24 -178.8(3) . . . . ?
C22 C21 C23 C24 -1.7(4) . . . . ?
